data_7129591
loop_
_publ_author_name
'Tsuda, Masato'
'Morita, Taiki'
'Nakamura, Hiroyuki'

_publ_section_title
;
 Synthesis of isoxazoloazaborines via gold(i)-catalyzed propargyl
 aza-Claisen rearrangement/borylative cyclization cascade
;
_journal_name_full 'Chemical Communications'
_journal_paper_doi 10.1039/D1CC07002A
_journal_year 2022
_chemical_formula_moiety 'C16 H20 B Cl N2 O3 Si'
_chemical_formula_sum 'C16 H20 B Cl N2 O3 Si'
_chemical_formula_weight 362.69
_space_group_crystal_system triclinic
_space_group_IT_number 2
_space_group_name_Hall '-P 1'
_space_group_name_H-M_alt 'P -1'
_atom_sites_solution_hydrogens geom
_atom_sites_solution_primary dual
_audit_creation_date 2020-07-30
_audit_creation_method
;
Olex2 1.3
(compiled 2020.07.16 svn.r6f6c53a7 for OlexSys, GUI svn.r6139)
;
_audit_update_record
;
2020-09-04 deposited with the CCDC.	2022-01-11 downloaded from the CCDC.
;
_cell_angle_alpha 65.941(3)
_cell_angle_beta 89.968(2)
_cell_angle_gamma 88.770(2)
_cell_formula_units_Z 4
_cell_length_a 10.2669(3)
_cell_length_b 12.8020(4)
_cell_length_c 14.8879(4)
_cell_measurement_reflns_used 18278
_cell_measurement_temperature 90
_cell_measurement_theta_max 74.9710
_cell_measurement_theta_min 3.8350
_cell_volume 1786.34(10)
_computing_cell_refinement 'CrysAlisPro 1.171.40.68a (Rigaku OD, 2019)'
_computing_data_collection 'CrysAlisPro 1.171.40.68a (Rigaku OD, 2019)'
_computing_data_reduction 'CrysAlisPro 1.171.40.68a (Rigaku OD, 2019)'
_computing_molecular_graphics 'Olex2 1.3 (Dolomanov et al., 2009)'
_computing_publication_material 'Olex2 1.3 (Dolomanov et al., 2009)'
_computing_structure_refinement 'XL  (Sheldrick, 2008)'
_computing_structure_solution 'SHELXT 2018/2 (Sheldrick, 2018)'
_diffrn_ambient_temperature 90
_diffrn_detector 'Hybrid Pixel Array Detector'
_diffrn_detector_area_resol_mean 10.0000
_diffrn_detector_type HyPix
_diffrn_measured_fraction_theta_full 0.998
_diffrn_measured_fraction_theta_max 0.964
_diffrn_measurement_details
;
List of Runs (angles in degrees, time in seconds):

  # Type    Start    End  Width  t~exp~   \w     \q     \k     \f   Frames
#--------------------------------------------------------------------------
  1  \w    -24.00  31.00   0.50    1.00    --  -42.05  19.00  30.00  110
  2  \w      5.00  39.00   0.50    1.00    --  -42.05  19.00 -30.00   68
  3  \w      0.00  25.00   0.50    1.00    --  -42.05  57.00  30.00   50
  4  \w    -67.00 -28.00   0.50    1.00    -- -102.00 103.00-133.00   78
  5  \w    -58.00 -32.00   0.50    1.00    -- -102.00  61.00-180.00   52
  6  \w    -64.00 -38.00   0.50    1.00    -- -102.00 125.00-120.00   52
  7  \w    -81.00 -17.00   0.50    1.00    --  -42.05 103.00-133.00  128
  8  \w     -1.00  32.00   0.50    1.00    --   42.05-103.00 124.00   66
  9  \w    -31.00  62.00   0.50    1.00    --   42.05 -57.00 150.00  186
 10  \w     58.00 140.00   0.50    1.00    --  106.13  15.00  90.00  164
 11  \w    147.00 178.00   0.50    1.00    --  106.13  15.00  90.00   62
 12  \w    110.00 168.00   0.50    1.00    --  106.13  45.00 -60.00  116
 13  \w     89.00 176.00   0.50    1.00    --  106.13 103.00-133.00  174
 14  \w     83.00 177.00   0.50    1.00    --  106.13  61.00 -30.00  188
 15  \w    117.00 171.00   0.50    1.00    --  106.13 125.00  90.00  108
 16  \w     72.00 107.00   0.50    1.00    --  106.13 -77.00-150.00   70
 17  \w     80.00 105.00   0.50    1.00    --  106.13 -94.00-120.00   50
 18  \w     37.00  99.00   0.50    1.00    --  106.13 -94.00-180.00  124
 19  \w     33.00  73.00   0.50    1.00    --  106.13 -61.00-150.00   80
 20  \w     35.00  68.00   0.50    1.00    --  106.13 -61.00 -90.00   66
 21  \w     41.00  66.00   0.50    1.00    --  106.13 -94.00-120.00   50
 22  \w     33.00  69.00   0.50    1.00    --  106.13 -61.00 -30.00   72
 23  \w     46.00  72.00   0.50    1.00    --  106.13 -77.00  30.00   52
 24  \w     46.00 105.00   0.50    1.00    --  106.13 -94.00  30.00  118
 25  \w     70.00 104.00   0.50    1.00    --  106.13 -77.00  90.00   68
 26  \w     80.00 105.00   0.50    1.00    --  106.13 -94.00 120.00   50
 27  \w     74.00 101.00   0.50    1.00    --  106.13-103.00 124.00   54
 28  \w     54.00 109.00   0.50    1.00    --  106.13-125.00  30.00  110
 29  \w     44.00  69.00   0.50    1.00    --  106.13 -94.00 120.00   50
 30  \w     37.00  62.00   0.50    1.00    --  106.13 -77.00  90.00   50
 31  \w    -38.00  21.00   0.50    1.00    --   42.05 -19.00  90.00  118
 32  \w    -37.00  27.00   0.50    1.00    --   42.05 -19.00-150.00  128
 33  \w   -107.00 -73.00   0.50    1.00    -- -102.00 103.00-133.00   68
 34  \w   -112.00 -80.00   0.50    1.00    -- -102.00 125.00-120.00   64
 35  \w    -63.00 -37.00   0.50    1.00    -- -102.00  61.00   0.00   52
 36  \w    -92.00 -54.00   0.50    1.00    -- -102.00 -15.00  60.00   76
 37  \w   -111.00 -86.00   0.50    1.00    -- -102.00-103.00 124.00   50
 38  \w   -105.00 -26.00   0.50    1.00    --  -42.05 -57.00  60.00  158
 39  \w   -143.00 -78.00   0.50    1.00    -- -102.00 -30.00-180.00  130
 40  \w   -175.00-149.00   0.50    1.00    -- -102.00 -30.00-180.00   52
 41  \w   -173.00 -96.00   0.50    1.00    -- -102.00 -15.00  60.00  154
 42  \w   -163.00-108.00   0.50    1.00    -- -102.00 -94.00  60.00  110
 43  \w   -107.00 -35.00   0.50    1.00    -- -102.00 107.00  39.91  144
;
_diffrn_measurement_device 'four-circle diffractometer'
_diffrn_measurement_device_type 'XtaLAB Synergy R, DW system, HyPix'
_diffrn_measurement_method '\w scans'
_diffrn_orient_matrix_type 'CrysAlisPro convention (1999,Acta A55,543-557)'
_diffrn_orient_matrix_UB_11 -0.0274695000
_diffrn_orient_matrix_UB_12 -0.0768626000
_diffrn_orient_matrix_UB_13 0.1085225000
_diffrn_orient_matrix_UB_21 0.0826040000
_diffrn_orient_matrix_UB_22 -0.0973131000
_diffrn_orient_matrix_UB_23 -0.0086561000
_diffrn_orient_matrix_UB_31 0.1222684000
_diffrn_orient_matrix_UB_32 0.0447128000
_diffrn_orient_matrix_UB_33 0.0314784000
_diffrn_radiation_monochromator mirror
_diffrn_radiation_probe x-ray
_diffrn_radiation_type 'Cu K\a'
_diffrn_radiation_wavelength 1.54184
_diffrn_reflns_av_R_equivalents 0.0183
_diffrn_reflns_av_unetI/netI 0.0173
_diffrn_reflns_Laue_measured_fraction_full 0.998
_diffrn_reflns_Laue_measured_fraction_max 0.964
_diffrn_reflns_limit_h_max 12
_diffrn_reflns_limit_h_min -11
_diffrn_reflns_limit_k_max 15
_diffrn_reflns_limit_k_min -16
_diffrn_reflns_limit_l_max 18
_diffrn_reflns_limit_l_min -18
_diffrn_reflns_number 22024
_diffrn_reflns_point_group_measured_fraction_full 0.998
_diffrn_reflns_point_group_measured_fraction_max 0.964
_diffrn_reflns_theta_full 67.684
_diffrn_reflns_theta_max 74.993
_diffrn_reflns_theta_min 3.251
_diffrn_source 'Rotating-anode X-ray tube'
_diffrn_source_type 'Rigaku (Cu) X-ray Source'
_exptl_absorpt_coefficient_mu 2.678
_exptl_absorpt_correction_T_max 1.00000
_exptl_absorpt_correction_T_min 0.83435
_exptl_absorpt_correction_type multi-scan
_exptl_absorpt_process_details
;
CrysAlisPro 1.171.40.68a (Rigaku Oxford Diffraction, 2019)
Empirical absorption correction using spherical harmonics,
 implemented in SCALE3 ABSPACK scaling algorithm.
;
_exptl_crystal_colour 'clear light colourless'
_exptl_crystal_colour_lustre clear
_exptl_crystal_colour_modifier light
_exptl_crystal_colour_primary colourless
_exptl_crystal_density_diffrn 1.349
_exptl_crystal_description block
_exptl_crystal_F_000 760
_exptl_crystal_size_max 0.276
_exptl_crystal_size_mid 0.132
_exptl_crystal_size_min 0.107
_refine_diff_density_max 0.644
_refine_diff_density_min -0.512
_refine_diff_density_rms 0.063
_refine_ls_extinction_method none
_refine_ls_goodness_of_fit_ref 1.080
_refine_ls_hydrogen_treatment constr
_refine_ls_matrix_type full
_refine_ls_number_parameters 430
_refine_ls_number_reflns 7092
_refine_ls_number_restraints 0
_refine_ls_restrained_S_all 1.080
_refine_ls_R_factor_all 0.0412
_refine_ls_R_factor_gt 0.0402
_refine_ls_shift/su_max 0.001
_refine_ls_shift/su_mean 0.000
_refine_ls_structure_factor_coef Fsqd
_refine_ls_weighting_details 'w=1/[\s^2^(Fo^2^)+(0.0470P)^2^+2.2721P] where P=(Fo^2^+2Fc^2^)/3'
_refine_ls_weighting_scheme calc
_refine_ls_wR_factor_gt 0.1100
_refine_ls_wR_factor_ref 0.1105
_reflns_Friedel_coverage 0.000
_reflns_number_gt 6824
_reflns_number_total 7092
_reflns_threshold_expression 'I > 2\s(I)'
_cod_data_source_file d1cc07002a2.cif
_cod_data_source_block crl42883
_cod_database_code 7129591
_shelx_shelxl_version_number 2016/6
_shelx_space_group_comment
;
The symmetry employed for this shelxl refinement is uniquely defined
by the following loop, which should always be used as a source of
symmetry information in preference to the above space-group names.
They are only intended as comments.
;
_shelx_estimated_absorpt_t_max 0.763
_shelx_estimated_absorpt_t_min 0.525
_reflns_odcompleteness_completeness 99.89
_reflns_odcompleteness_iscentric 1
_reflns_odcompleteness_theta 66.97
_olex2_refinement_description
;
1. Fixed Uiso
 At 1.2 times of:
  All C(H) groups, All N(H) groups
 At 1.5 times of:
  All C(H,H,H) groups, All O(H) groups
2.a Ternary CH refined with riding coordinates:
 C21(H21), C45(H45)
2.b Aromatic/amide H refined with riding coordinates:
 N33(H33), N9(H9), C12(H12), C35(H35), C11(H11), C14(H14), C15(H15), C36(H36),
 C39(H39), C38(H38)
2.c Idealised Me refined as rotating group:
 C47(H47A,H47B,H47C), C18(H18A,H18B,H18C), C19(H19A,H19B,H19C), C20(H20A,H20B,
 H20C), C42(H42A,H42B,H42C), C43(H43A,H43B,H43C), C44(H44A,H44B,H44C), C23(H23A,
 H23B,H23C)
2.d Idealised tetrahedral OH refined as rotating group:
 O48(H48), O46(H46), O22(H22), O24(H24)
;
_olex2_submission_special_instructions 'No special instructions were received'
_oxdiff_exptl_absorpt_empirical_details
;
Empirical correction (ABSPACK) includes:
- Absorption correction using spherical harmonics
- Frame scaling
;
_oxdiff_exptl_absorpt_empirical_full_max 1.277
_oxdiff_exptl_absorpt_empirical_full_min 0.822

loop_
_space_group_symop_operation_xyz
'x, y, z'
'-x, -y, -z'

loop_
_atom_site_label
_atom_site_type_symbol
_atom_site_fract_x
_atom_site_fract_y
_atom_site_fract_z
_atom_site_U_iso_or_equiv
_atom_site_adp_type
_atom_site_occupancy
_atom_site_site_symmetry_order
_atom_site_calc_flag
_atom_site_refinement_flags_posn
_atom_site_refinement_flags_adp
_atom_site_refinement_flags_occupancy
_atom_site_disorder_assembly
_atom_site_disorder_group
Cl2 Cl 0.41945(5) 0.30653(4) 0.23676(3) 0.02425(12) Uani 1 1 d . . . . .
Si1 Si 0.25344(5) 0.45311(4) 0.91085(4) 0.01559(12) Uani 1 1 d . . . . .
Cl1 Cl 0.07741(6) 0.77126(5) 0.25690(4) 0.03433(14) Uani 1 1 d . . . . .
Si2 Si 0.24323(5) 0.95241(4) 0.91194(4) 0.01694(12) Uani 1 1 d . . . . .
O51 O 0.39011(13) 0.35114(11) 0.76252(10) 0.0179(3) Uiso 1 1 d . . . . .
O48 O 0.58066(13) 1.01952(12) 0.60485(10) 0.0202(3) Uani 1 1 d . . . . .
H48 H 0.617077 1.057531 0.631852 0.030 Uiso 1 1 calc R U . . .
O52 O 0.10291(14) 0.86201(12) 0.76180(10) 0.0213(3) Uiso 1 1 d . . . . .
O46 O 0.59713(13) 1.11311(12) 0.74025(10) 0.0204(3) Uani 1 1 d . . . . .
H46 H 0.547871 1.171106 0.725177 0.031 Uiso 1 1 calc R U . . .
O22 O -0.10228(13) 0.63401(12) 0.73399(11) 0.0212(3) Uani 1 1 d . . . . .
H22 H -0.058080 0.692476 0.722529 0.032 Uiso 1 1 calc R U . . .
O24 O -0.07434(14) 0.55714(14) 0.59044(11) 0.0243(3) Uani 1 1 d . . . . .
H24 H -0.113488 0.591385 0.620469 0.036 Uiso 1 1 calc R U . . .
N33 N 0.37570(16) 0.93257(14) 0.60542(12) 0.0177(3) Uani 1 1 d . . . . .
H33 H 0.394403 0.929305 0.548912 0.021 Uiso 1 1 calc R U . . .
N9 N 0.13046(16) 0.46292(15) 0.59210(12) 0.0198(3) Uani 1 1 d . . . . .
H9 H 0.114455 0.466607 0.532806 0.024 Uiso 1 1 calc R U . . .
N35 N 0.05641(17) 0.82806(15) 0.68962(13) 0.0225(4) Uani 1 1 d . . . . .
N34 N 0.43499(16) 0.31776(14) 0.68874(12) 0.0187(3) Uiso 1 1 d . . . . .
C29 C 0.22567(19) 0.90206(16) 0.73669(14) 0.0178(4) Uani 1 1 d . . . . .
C30 C 0.30604(19) 0.94314(16) 0.79416(13) 0.0169(4) Uani 1 1 d . . . . .
C6 C 0.19403(18) 0.45311(16) 0.78926(13) 0.0163(4) Uani 1 1 d . . . . .
C5 C 0.27347(18) 0.40902(16) 0.73224(14) 0.0164(4) Uani 1 1 d . . . . .
C25 C 0.25853(19) 0.89530(16) 0.64997(14) 0.0183(4) Uani 1 1 d . . . . .
C10 C 0.36582(18) 0.34155(17) 0.52377(14) 0.0182(4) Uani 1 1 d . . . . .
C1 C 0.24348(19) 0.41358(16) 0.64095(14) 0.0177(4) Uani 1 1 d . . . . .
C26 C 0.1491(2) 0.84784(17) 0.62366(15) 0.0197(4) Uani 1 1 d . . . . .
C7 C 0.07552(19) 0.49843(17) 0.74491(14) 0.0179(4) Uani 1 1 d . . . . .
C31 C 0.42721(19) 0.97694(16) 0.75410(14) 0.0169(4) Uani 1 1 d . . . . .
C21 C -0.03027(19) 0.53429(17) 0.79868(14) 0.0190(4) Uani 1 1 d . . . . .
H21 H 0.009519 0.549419 0.853383 0.023 Uiso 1 1 calc R U . . .
C2 C 0.34733(19) 0.35606(16) 0.61690(14) 0.0175(4) Uani 1 1 d . . . . .
C34 C 0.1288(2) 0.82413(17) 0.53589(15) 0.0210(4) Uani 1 1 d . . . . .
C45 C 0.53105(19) 1.01384(17) 0.80731(14) 0.0182(4) Uani 1 1 d . . . . .
H45 H 0.490173 1.030953 0.860944 0.022 Uiso 1 1 calc R U . . .
C13 C 0.39737(19) 0.32037(18) 0.34741(14) 0.0198(4) Uani 1 1 d . . . . .
C12 C 0.3625(2) 0.22596(18) 0.43011(15) 0.0236(4) Uani 1 1 d . . . . .
H12 H 0.349093 0.154514 0.426612 0.028 Uiso 1 1 calc R U . . .
C35 C 0.2251(2) 0.76656(18) 0.50648(15) 0.0236(4) Uani 1 1 d . . . . .
H35 H 0.302578 0.739935 0.544665 0.028 Uiso 1 1 calc R U . . .
C47 C 0.6364(2) 0.92110(18) 0.85045(15) 0.0240(4) Uani 1 1 d . . . . .
H47A H 0.675673 0.904120 0.797737 0.036 Uiso 1 1 calc R U . . .
H47B H 0.597823 0.851727 0.899063 0.036 Uiso 1 1 calc R U . . .
H47C H 0.703667 0.947737 0.882327 0.036 Uiso 1 1 calc R U . . .
C18 C 0.42449(19) 0.39678(18) 0.93931(15) 0.0214(4) Uani 1 1 d . . . . .
H18A H 0.430300 0.319773 0.940367 0.032 Uiso 1 1 calc R U . . .
H18B H 0.450404 0.393584 1.003737 0.032 Uiso 1 1 calc R U . . .
H18C H 0.482600 0.447378 0.888773 0.032 Uiso 1 1 calc R U . . .
C19 C 0.1499(2) 0.36042(18) 1.01503(14) 0.0220(4) Uani 1 1 d . . . . .
H19A H 0.061664 0.393945 1.007049 0.033 Uiso 1 1 calc R U . . .
H19B H 0.187475 0.354860 1.077351 0.033 Uiso 1 1 calc R U . . .
H19C H 0.146202 0.283863 1.015291 0.033 Uiso 1 1 calc R U . . .
C20 C 0.2530(2) 0.60446(17) 0.89849(15) 0.0210(4) Uani 1 1 d . . . . .
H20A H 0.296562 0.652497 0.837398 0.031 Uiso 1 1 calc R U . . .
H20B H 0.299381 0.608092 0.954641 0.031 Uiso 1 1 calc R U . . .
H20C H 0.162967 0.632111 0.896960 0.031 Uiso 1 1 calc R U . . .
C11 C 0.3475(2) 0.23731(17) 0.51842(15) 0.0225(4) Uani 1 1 d . . . . .
H11 H 0.324282 0.172816 0.575881 0.027 Uiso 1 1 calc R U . . .
C42 C 0.3461(2) 0.86022(19) 1.01993(15) 0.0242(4) Uani 1 1 d . . . . .
H42A H 0.346498 0.781135 1.025803 0.036 Uiso 1 1 calc R U . . .
H42B H 0.310463 0.863107 1.079960 0.036 Uiso 1 1 calc R U . . .
H42C H 0.435429 0.888104 1.010618 0.036 Uiso 1 1 calc R U . . .
C14 C 0.4137(2) 0.42616(18) 0.34972(15) 0.0232(4) Uani 1 1 d . . . . .
H14 H 0.436405 0.490366 0.291870 0.028 Uiso 1 1 calc R U . . .
C43 C 0.0735(2) 0.90056(19) 0.93934(16) 0.0251(4) Uani 1 1 d . . . . .
H43A H 0.014965 0.950224 0.886529 0.038 Uiso 1 1 calc R U . . .
H43B H 0.046220 0.902119 1.001875 0.038 Uiso 1 1 calc R U . . .
H43C H 0.070113 0.822056 0.944030 0.038 Uiso 1 1 calc R U . . .
C15 C 0.3963(2) 0.43690(18) 0.43812(15) 0.0222(4) Uani 1 1 d . . . . .
H15 H 0.405217 0.509445 0.440495 0.027 Uiso 1 1 calc R U . . .
C44 C 0.2426(2) 1.10603(17) 0.89320(15) 0.0222(4) Uani 1 1 d . . . . .
H44A H 0.332487 1.130745 0.892147 0.033 Uiso 1 1 calc R U . . .
H44B H 0.195605 1.114820 0.947105 0.033 Uiso 1 1 calc R U . . .
H44C H 0.199397 1.153014 0.830541 0.033 Uiso 1 1 calc R U . . .
C36 C 0.2084(2) 0.74787(18) 0.42141(16) 0.0251(4) Uani 1 1 d . . . . .
H36 H 0.273266 0.707611 0.401797 0.030 Uiso 1 1 calc R U . . .
C23 C -0.1306(2) 0.44049(19) 0.84025(15) 0.0239(4) Uani 1 1 d . . . . .
H23A H -0.198418 0.464758 0.874472 0.036 Uiso 1 1 calc R U . . .
H23B H -0.087620 0.369999 0.886557 0.036 Uiso 1 1 calc R U . . .
H23C H -0.170141 0.426522 0.786376 0.036 Uiso 1 1 calc R U . . .
C39 C 0.0145(2) 0.8606(2) 0.48045(17) 0.0271(5) Uani 1 1 d . . . . .
H39 H -0.052701 0.897590 0.501404 0.033 Uiso 1 1 calc R U . . .
C37 C 0.0958(2) 0.78881(19) 0.36588(16) 0.0258(4) Uani 1 1 d . . . . .
C38 C -0.0023(2) 0.8437(2) 0.39512(17) 0.0294(5) Uani 1 1 d . . . . .
H38 H -0.080092 0.869273 0.357181 0.035 Uiso 1 1 calc R U . . .
B2 B 0.4664(2) 0.97666(19) 0.65264(16) 0.0179(4) Uani 1 1 d . . . . .
B1 B 0.0397(2) 0.5080(2) 0.63967(17) 0.0199(4) Uani 1 1 d . . . . .

loop_
_atom_site_aniso_label
_atom_site_aniso_U_11
_atom_site_aniso_U_22
_atom_site_aniso_U_33
_atom_site_aniso_U_23
_atom_site_aniso_U_13
_atom_site_aniso_U_12
Cl2 0.0303(3) 0.0297(3) 0.0170(2) -0.01402(19) 0.00309(18) 0.00056(19)
Si1 0.0183(2) 0.0182(3) 0.0120(2) -0.00793(19) -0.00022(18) -0.00079(19)
Cl1 0.0473(3) 0.0407(3) 0.0234(3) -0.0213(2) -0.0004(2) -0.0080(2)
Si2 0.0205(3) 0.0185(3) 0.0139(2) -0.0086(2) 0.00338(19) -0.00255(19)
O48 0.0211(7) 0.0273(7) 0.0166(7) -0.0133(6) 0.0031(5) -0.0046(6)
O46 0.0203(7) 0.0203(7) 0.0219(7) -0.0098(6) 0.0023(5) -0.0023(5)
O22 0.0203(7) 0.0227(7) 0.0230(7) -0.0118(6) -0.0007(5) -0.0001(5)
O24 0.0224(7) 0.0370(8) 0.0200(7) -0.0185(6) -0.0039(6) 0.0065(6)
N33 0.0212(8) 0.0211(8) 0.0132(7) -0.0094(6) 0.0024(6) -0.0023(6)
N9 0.0209(8) 0.0281(9) 0.0133(8) -0.0115(7) -0.0019(6) 0.0010(7)
N35 0.0262(9) 0.0258(9) 0.0193(8) -0.0128(7) 0.0010(7) -0.0064(7)
C29 0.0195(9) 0.0188(9) 0.0162(9) -0.0080(7) 0.0023(7) -0.0029(7)
C30 0.0228(9) 0.0161(9) 0.0129(8) -0.0070(7) 0.0005(7) -0.0005(7)
C6 0.0197(9) 0.0178(9) 0.0131(8) -0.0080(7) 0.0021(7) -0.0026(7)
C5 0.0168(9) 0.0187(9) 0.0143(9) -0.0073(7) 0.0000(7) -0.0005(7)
C25 0.0219(10) 0.0178(9) 0.0166(9) -0.0084(7) -0.0003(7) -0.0009(7)
C10 0.0180(9) 0.0231(10) 0.0160(9) -0.0106(8) 0.0011(7) 0.0008(7)
C1 0.0189(9) 0.0193(9) 0.0164(9) -0.0090(7) 0.0017(7) -0.0014(7)
C26 0.0233(10) 0.0187(9) 0.0188(9) -0.0091(8) 0.0002(7) -0.0022(7)
C7 0.0195(9) 0.0203(9) 0.0166(9) -0.0103(8) 0.0016(7) -0.0021(7)
C31 0.0208(9) 0.0164(9) 0.0153(9) -0.0082(7) -0.0005(7) 0.0003(7)
C21 0.0196(9) 0.0243(10) 0.0165(9) -0.0119(8) 0.0000(7) 0.0001(8)
C2 0.0209(9) 0.0167(9) 0.0155(9) -0.0070(7) 0.0022(7) -0.0026(7)
C34 0.0251(10) 0.0218(10) 0.0184(9) -0.0102(8) 0.0016(8) -0.0071(8)
C45 0.0210(9) 0.0211(9) 0.0150(9) -0.0098(8) 0.0023(7) -0.0027(7)
C13 0.0203(9) 0.0268(10) 0.0160(9) -0.0126(8) 0.0016(7) 0.0009(8)
C12 0.0309(11) 0.0208(10) 0.0227(10) -0.0125(8) 0.0027(8) -0.0013(8)
C35 0.0281(11) 0.0230(10) 0.0212(10) -0.0103(8) 0.0003(8) -0.0032(8)
C47 0.0266(11) 0.0260(10) 0.0209(10) -0.0110(8) -0.0042(8) 0.0015(8)
C18 0.0218(10) 0.0263(10) 0.0171(9) -0.0100(8) -0.0020(7) 0.0008(8)
C19 0.0261(10) 0.0261(10) 0.0155(9) -0.0102(8) 0.0018(8) -0.0030(8)
C20 0.0231(10) 0.0214(10) 0.0209(10) -0.0112(8) -0.0006(8) -0.0010(8)
C11 0.0285(11) 0.0195(10) 0.0184(10) -0.0067(8) 0.0040(8) -0.0007(8)
C42 0.0298(11) 0.0267(10) 0.0176(10) -0.0104(8) 0.0013(8) 0.0013(8)
C14 0.0251(10) 0.0255(10) 0.0186(10) -0.0084(8) 0.0030(8) -0.0037(8)
C43 0.0249(10) 0.0308(11) 0.0249(10) -0.0164(9) 0.0085(8) -0.0076(8)
C15 0.0256(10) 0.0224(10) 0.0209(10) -0.0110(8) 0.0012(8) -0.0028(8)
C44 0.0263(10) 0.0217(10) 0.0205(10) -0.0107(8) 0.0043(8) -0.0026(8)
C36 0.0330(11) 0.0224(10) 0.0234(10) -0.0127(8) 0.0044(9) -0.0052(8)
C23 0.0251(10) 0.0279(11) 0.0215(10) -0.0128(9) 0.0055(8) -0.0041(8)
C39 0.0275(11) 0.0303(11) 0.0280(11) -0.0164(9) -0.0010(9) -0.0016(9)
C37 0.0348(12) 0.0262(11) 0.0209(10) -0.0137(9) 0.0019(9) -0.0093(9)
C38 0.0302(11) 0.0346(12) 0.0271(11) -0.0162(10) -0.0048(9) -0.0024(9)
B2 0.0212(11) 0.0186(10) 0.0158(10) -0.0091(8) 0.0005(8) 0.0009(8)
B1 0.0197(11) 0.0252(11) 0.0179(10) -0.0119(9) 0.0005(8) -0.0009(9)

loop_
_atom_type_symbol
_atom_type_description
_atom_type_scat_dispersion_real
_atom_type_scat_dispersion_imag
_atom_type_scat_source
C C 0.0181 0.0091 'International Tables Vol C Tables 4.2.6.8 and 6.1.1.4'
H H 0.0000 0.0000 'International Tables Vol C Tables 4.2.6.8 and 6.1.1.4'
B B 0.0090 0.0039 'International Tables Vol C Tables 4.2.6.8 and 6.1.1.4'
Cl Cl 0.3639 0.7018 'International Tables Vol C Tables 4.2.6.8 and 6.1.1.4'
N N 0.0311 0.0180 'International Tables Vol C Tables 4.2.6.8 and 6.1.1.4'
O O 0.0492 0.0322 'International Tables Vol C Tables 4.2.6.8 and 6.1.1.4'
Si Si 0.2541 0.3302 'International Tables Vol C Tables 4.2.6.8 and 6.1.1.4'

loop_
_geom_angle_atom_site_label_1
_geom_angle_atom_site_label_2
_geom_angle_atom_site_label_3
_geom_angle
_geom_angle_site_symmetry_1
_geom_angle_site_symmetry_3
_geom_angle_publ_flag
C18 Si1 C6 111.36(9) . . ?
C18 Si1 C19 107.38(9) . . ?
C18 Si1 C20 107.01(9) . . ?
C19 Si1 C6 110.78(9) . . ?
C19 Si1 C20 112.00(9) . . ?
C20 Si1 C6 108.27(9) . . ?
C42 Si2 C30 110.45(9) . . ?
C42 Si2 C44 111.98(10) . . ?
C43 Si2 C30 111.50(9) . . ?
C43 Si2 C42 106.77(10) . . ?
C43 Si2 C44 108.04(10) . . ?
C44 Si2 C30 108.11(9) . . ?
C5 O51 N34 108.40(14) . . ?
B2 O48 H48 109.5 . . ?
C29 O52 N35 108.26(14) . . ?
C45 O46 H46 109.5 . . ?
C21 O22 H22 109.5 . . ?
B1 O24 H24 109.5 . . ?
C25 N33 H33 120.8 . . ?
C25 N33 B2 118.50(16) . . ?
B2 N33 H33 120.8 . . ?
C1 N9 H9 120.9 . . ?
C1 N9 B1 118.14(17) . . ?
B1 N9 H9 120.9 . . ?
C26 N35 O52 107.06(16) . . ?
C2 N34 O51 106.59(15) . . ?
O52 C29 C30 124.46(17) . . ?
O52 C29 C25 108.95(17) . . ?
C25 C29 C30 126.59(18) . . ?
C29 C30 Si2 121.53(14) . . ?
C31 C30 Si2 125.05(14) . . ?
C31 C30 C29 113.39(17) . . ?
C5 C6 Si1 122.10(14) . . ?
C7 C6 Si1 124.68(14) . . ?
C7 C6 C5 113.17(16) . . ?
O51 C5 C6 125.20(16) . . ?
O51 C5 C1 108.56(16) . . ?
C1 C5 C6 126.20(18) . . ?
N33 C25 C26 132.80(18) . . ?
C29 C25 N33 121.92(17) . . ?
C29 C25 C26 105.27(17) . . ?
C11 C10 C2 121.64(18) . . ?
C11 C10 C15 119.18(18) . . ?
C15 C10 C2 119.11(17) . . ?
N9 C1 C5 122.62(17) . . ?
N9 C1 C2 131.74(18) . . ?
C5 C1 C2 105.61(17) . . ?
N35 C26 C25 110.47(17) . . ?
N35 C26 C34 120.51(18) . . ?
C25 C26 C34 128.99(18) . . ?
C6 C7 C21 121.57(17) . . ?
C6 C7 B1 121.89(17) . . ?
C21 C7 B1 116.42(17) . . ?
C30 C31 C45 121.80(17) . . ?
C30 C31 B2 121.79(17) . . ?
C45 C31 B2 116.39(16) . . ?
O22 C21 C7 112.01(16) . . ?
O22 C21 H21 109.7 . . ?
O22 C21 C23 105.41(16) . . ?
C7 C21 H21 109.7 . . ?
C7 C21 C23 110.27(16) . . ?
C23 C21 H21 109.7 . . ?
N34 C2 C10 121.70(17) . . ?
N34 C2 C1 110.84(17) . . ?
C1 C2 C10 127.41(17) . . ?
C35 C34 C26 120.20(19) . . ?
C39 C34 C26 120.47(19) . . ?
C39 C34 C35 119.32(19) . . ?
O46 C45 C31 111.04(15) . . ?
O46 C45 H45 109.8 . . ?
O46 C45 C47 105.56(16) . . ?
C31 C45 H45 109.8 . . ?
C31 C45 C47 110.91(16) . . ?
C47 C45 H45 109.8 . . ?
C12 C13 Cl2 119.27(16) . . ?
C12 C13 C14 121.79(18) . . ?
C14 C13 Cl2 118.94(16) . . ?
C13 C12 H12 120.6 . . ?
C13 C12 C11 118.85(19) . . ?
C11 C12 H12 120.6 . . ?
C34 C35 H35 119.8 . . ?
C36 C35 C34 120.3(2) . . ?
C36 C35 H35 119.8 . . ?
C45 C47 H47A 109.5 . . ?
C45 C47 H47B 109.5 . . ?
C45 C47 H47C 109.5 . . ?
H47A C47 H47B 109.5 . . ?
H47A C47 H47C 109.5 . . ?
H47B C47 H47C 109.5 . . ?
Si1 C18 H18A 109.5 . . ?
Si1 C18 H18B 109.5 . . ?
Si1 C18 H18C 109.5 . . ?
H18A C18 H18B 109.5 . . ?
H18A C18 H18C 109.5 . . ?
H18B C18 H18C 109.5 . . ?
Si1 C19 H19A 109.5 . . ?
Si1 C19 H19B 109.5 . . ?
Si1 C19 H19C 109.5 . . ?
H19A C19 H19B 109.5 . . ?
H19A C19 H19C 109.5 . . ?
H19B C19 H19C 109.5 . . ?
Si1 C20 H20A 109.5 . . ?
Si1 C20 H20B 109.5 . . ?
Si1 C20 H20C 109.5 . . ?
H20A C20 H20B 109.5 . . ?
H20A C20 H20C 109.5 . . ?
H20B C20 H20C 109.5 . . ?
C10 C11 C12 120.82(19) . . ?
C10 C11 H11 119.6 . . ?
C12 C11 H11 119.6 . . ?
Si2 C42 H42A 109.5 . . ?
Si2 C42 H42B 109.5 . . ?
Si2 C42 H42C 109.5 . . ?
H42A C42 H42B 109.5 . . ?
H42A C42 H42C 109.5 . . ?
H42B C42 H42C 109.5 . . ?
C13 C14 H14 120.6 . . ?
C13 C14 C15 118.82(19) . . ?
C15 C14 H14 120.6 . . ?
Si2 C43 H43A 109.5 . . ?
Si2 C43 H43B 109.5 . . ?
Si2 C43 H43C 109.5 . . ?
H43A C43 H43B 109.5 . . ?
H43A C43 H43C 109.5 . . ?
H43B C43 H43C 109.5 . . ?
C10 C15 H15 119.8 . . ?
C14 C15 C10 120.47(19) . . ?
C14 C15 H15 119.8 . . ?
Si2 C44 H44A 109.5 . . ?
Si2 C44 H44B 109.5 . . ?
Si2 C44 H44C 109.5 . . ?
H44A C44 H44B 109.5 . . ?
H44A C44 H44C 109.5 . . ?
H44B C44 H44C 109.5 . . ?
C35 C36 H36 120.5 . . ?
C37 C36 C35 119.0(2) . . ?
C37 C36 H36 120.5 . . ?
C21 C23 H23A 109.5 . . ?
C21 C23 H23B 109.5 . . ?
C21 C23 H23C 109.5 . . ?
H23A C23 H23B 109.5 . . ?
H23A C23 H23C 109.5 . . ?
H23B C23 H23C 109.5 . . ?
C34 C39 H39 119.7 . . ?
C38 C39 C34 120.7(2) . . ?
C38 C39 H39 119.7 . . ?
C36 C37 Cl1 119.28(17) . . ?
C36 C37 C38 121.5(2) . . ?
C38 C37 Cl1 119.24(18) . . ?
C39 C38 H38 120.5 . . ?
C37 C38 C39 119.1(2) . . ?
C37 C38 H38 120.5 . . ?
O48 B2 N33 118.04(17) . . ?
O48 B2 C31 124.27(18) . . ?
N33 B2 C31 117.66(18) . . ?
O24 B1 N9 117.98(18) . . ?
O24 B1 C7 124.19(18) . . ?
N9 B1 C7 117.83(18) . . ?

loop_
_geom_bond_atom_site_label_1
_geom_bond_atom_site_label_2
_geom_bond_distance
_geom_bond_site_symmetry_2
_geom_bond_publ_flag
Cl2 C13 1.7414(19) . ?
Si1 C6 1.9106(19) . ?
Si1 C18 1.866(2) . ?
Si1 C19 1.870(2) . ?
Si1 C20 1.870(2) . ?
Cl1 C37 1.737(2) . ?
Si2 C30 1.9156(19) . ?
Si2 C42 1.870(2) . ?
Si2 C43 1.863(2) . ?
Si2 C44 1.870(2) . ?
O51 N34 1.405(2) . ?
O51 C5 1.370(2) . ?
O48 H48 0.8400 . ?
O48 B2 1.375(3) . ?
O52 N35 1.401(2) . ?
O52 C29 1.365(2) . ?
O46 H46 0.8400 . ?
O46 C45 1.440(2) . ?
O22 H22 0.8400 . ?
O22 C21 1.436(2) . ?
O24 H24 0.8400 . ?
O24 B1 1.378(3) . ?
N33 H33 0.8800 . ?
N33 C25 1.371(3) . ?
N33 B2 1.424(3) . ?
N9 H9 0.8800 . ?
N9 C1 1.367(3) . ?
N9 B1 1.419(3) . ?
N35 C26 1.319(3) . ?
N34 C2 1.322(3) . ?
C29 C30 1.441(3) . ?
C29 C25 1.370(3) . ?
C30 C31 1.379(3) . ?
C6 C5 1.440(3) . ?
C6 C7 1.382(3) . ?
C5 C1 1.371(3) . ?
C25 C26 1.417(3) . ?
C10 C2 1.484(3) . ?
C10 C11 1.386(3) . ?
C10 C15 1.400(3) . ?
C1 C2 1.410(3) . ?
C26 C34 1.473(3) . ?
C7 C21 1.519(3) . ?
C7 B1 1.564(3) . ?
C31 C45 1.522(3) . ?
C31 B2 1.564(3) . ?
C21 H21 1.0000 . ?
C21 C23 1.527(3) . ?
C34 C35 1.394(3) . ?
C34 C39 1.393(3) . ?
C45 H45 1.0000 . ?
C45 C47 1.522(3) . ?
C13 C12 1.382(3) . ?
C13 C14 1.382(3) . ?
C12 H12 0.9500 . ?
C12 C11 1.389(3) . ?
C35 H35 0.9500 . ?
C35 C36 1.393(3) . ?
C47 H47A 0.9800 . ?
C47 H47B 0.9800 . ?
C47 H47C 0.9800 . ?
C18 H18A 0.9800 . ?
C18 H18B 0.9800 . ?
C18 H18C 0.9800 . ?
C19 H19A 0.9800 . ?
C19 H19B 0.9800 . ?
C19 H19C 0.9800 . ?
C20 H20A 0.9800 . ?
C20 H20B 0.9800 . ?
C20 H20C 0.9800 . ?
C11 H11 0.9500 . ?
C42 H42A 0.9800 . ?
C42 H42B 0.9800 . ?
C42 H42C 0.9800 . ?
C14 H14 0.9500 . ?
C14 C15 1.389(3) . ?
C43 H43A 0.9800 . ?
C43 H43B 0.9800 . ?
C43 H43C 0.9800 . ?
C15 H15 0.9500 . ?
C44 H44A 0.9800 . ?
C44 H44B 0.9800 . ?
C44 H44C 0.9800 . ?
C36 H36 0.9500 . ?
C36 C37 1.384(3) . ?
C23 H23A 0.9800 . ?
C23 H23B 0.9800 . ?
C23 H23C 0.9800 . ?
C39 H39 0.9500 . ?
C39 C38 1.385(3) . ?
C37 C38 1.384(3) . ?
C38 H38 0.9500 . ?

loop_
_geom_torsion_atom_site_label_1
_geom_torsion_atom_site_label_2
_geom_torsion_atom_site_label_3
_geom_torsion_atom_site_label_4
_geom_torsion
_geom_torsion_site_symmetry_1
_geom_torsion_site_symmetry_2
_geom_torsion_site_symmetry_3
_geom_torsion_site_symmetry_4
_geom_torsion_publ_flag
Cl2 C13 C12 C11 178.83(16) . . . . ?
Cl2 C13 C14 C15 -179.85(16) . . . . ?
Si1 C6 C5 O51 8.2(3) . . . . ?
Si1 C6 C5 C1 -174.52(16) . . . . ?
Si1 C6 C7 C21 -11.2(3) . . . . ?
Si1 C6 C7 B1 172.92(15) . . . . ?
Cl1 C37 C38 C39 -178.01(17) . . . . ?
Si2 C30 C31 C45 7.0(3) . . . . ?
Si2 C30 C31 B2 -174.45(14) . . . . ?
O51 N34 C2 C10 176.88(16) . . . . ?
O51 N34 C2 C1 -0.6(2) . . . . ?
O51 C5 C1 N9 177.90(17) . . . . ?
O51 C5 C1 C2 -0.1(2) . . . . ?
O52 N35 C26 C25 -0.1(2) . . . . ?
O52 N35 C26 C34 -178.24(17) . . . . ?
O52 C29 C30 Si2 -3.0(3) . . . . ?
O52 C29 C30 C31 178.79(17) . . . . ?
O52 C29 C25 N33 178.27(17) . . . . ?
O52 C29 C25 C26 -0.5(2) . . . . ?
N33 C25 C26 N35 -178.2(2) . . . . ?
N33 C25 C26 C34 -0.3(4) . . . . ?
N9 C1 C2 N34 -177.3(2) . . . . ?
N9 C1 C2 C10 5.4(3) . . . . ?
N35 O52 C29 C30 -178.98(17) . . . . ?
N35 O52 C29 C25 0.4(2) . . . . ?
N35 C26 C34 C35 -134.1(2) . . . . ?
N35 C26 C34 C39 47.0(3) . . . . ?
N34 O51 C5 C6 177.42(17) . . . . ?
N34 O51 C5 C1 -0.2(2) . . . . ?
C29 O52 N35 C26 -0.2(2) . . . . ?
C29 C30 C31 C45 -174.91(17) . . . . ?
C29 C30 C31 B2 3.6(3) . . . . ?
C29 C25 C26 N35 0.4(2) . . . . ?
C29 C25 C26 C34 178.3(2) . . . . ?
C30 C29 C25 N33 -2.4(3) . . . . ?
C30 C29 C25 C26 178.90(19) . . . . ?
C30 C31 C45 O46 -137.83(18) . . . . ?
C30 C31 C45 C47 105.1(2) . . . . ?
C30 C31 B2 O48 173.54(19) . . . . ?
C30 C31 B2 N33 -4.3(3) . . . . ?
C6 C5 C1 N9 0.3(3) . . . . ?
C6 C5 C1 C2 -177.75(18) . . . . ?
C6 C7 C21 O22 144.31(18) . . . . ?
C6 C7 C21 C23 -98.6(2) . . . . ?
C6 C7 B1 O24 -176.92(19) . . . . ?
C6 C7 B1 N9 3.3(3) . . . . ?
C5 O51 N34 C2 0.52(19) . . . . ?
C5 C6 C7 C21 171.38(17) . . . . ?
C5 C6 C7 B1 -4.5(3) . . . . ?
C5 C1 C2 N34 0.5(2) . . . . ?
C5 C1 C2 C10 -176.84(18) . . . . ?
C25 N33 B2 O48 -176.56(17) . . . . ?
C25 N33 B2 C31 1.4(3) . . . . ?
C25 C29 C30 Si2 177.69(16) . . . . ?
C25 C29 C30 C31 -0.5(3) . . . . ?
C25 C26 C34 C35 48.2(3) . . . . ?
C25 C26 C34 C39 -130.7(2) . . . . ?
C1 N9 B1 O24 -179.66(18) . . . . ?
C1 N9 B1 C7 0.2(3) . . . . ?
C26 C34 C35 C36 -177.53(19) . . . . ?
C26 C34 C39 C38 176.7(2) . . . . ?
C7 C6 C5 O51 -174.26(17) . . . . ?
C7 C6 C5 C1 3.0(3) . . . . ?
C21 C7 B1 O24 7.0(3) . . . . ?
C21 C7 B1 N9 -172.82(18) . . . . ?
C2 C10 C11 C12 178.62(19) . . . . ?
C2 C10 C15 C14 -179.73(19) . . . . ?
C34 C35 C36 C37 1.0(3) . . . . ?
C34 C39 C38 C37 0.6(3) . . . . ?
C45 C31 B2 O48 -7.8(3) . . . . ?
C45 C31 B2 N33 174.33(17) . . . . ?
C13 C12 C11 C10 0.6(3) . . . . ?
C13 C14 C15 C10 1.5(3) . . . . ?
C12 C13 C14 C15 1.0(3) . . . . ?
C35 C34 C39 C38 -2.1(3) . . . . ?
C35 C36 C37 Cl1 177.24(16) . . . . ?
C35 C36 C37 C38 -2.6(3) . . . . ?
C11 C10 C2 N34 76.3(3) . . . . ?
C11 C10 C2 C1 -106.7(2) . . . . ?
C11 C10 C15 C14 -2.8(3) . . . . ?
C14 C13 C12 C11 -2.0(3) . . . . ?
C15 C10 C2 N34 -106.9(2) . . . . ?
C15 C10 C2 C1 70.2(3) . . . . ?
C15 C10 C11 C12 1.8(3) . . . . ?
C36 C37 C38 C39 1.9(3) . . . . ?
C39 C34 C35 C36 1.4(3) . . . . ?
B2 N33 C25 C29 1.7(3) . . . . ?
B2 N33 C25 C26 180.0(2) . . . . ?
B2 C31 C45 O46 43.5(2) . . . . ?
B2 C31 C45 C47 -73.5(2) . . . . ?
B1 N9 C1 C5 -1.8(3) . . . . ?
B1 N9 C1 C2 175.6(2) . . . . ?
B1 C7 C21 O22 -39.6(2) . . . . ?
B1 C7 C21 C23 77.5(2) . . . . ?
